data_4003903
loop_
_publ_author_name
'Restle, Tassilo M. F.'
'Sedlmeier, Christian'
'Kirchhain, Holger'
'Klein, Wilhelm'
'Raudaschl-Sieber, Gabriele'
'van W\"ullen, Leo'
'F\"assler, Thomas F.'

_publ_section_title
;
 Fast Lithium-Ion Conduction in Phosphide Li9GaP4
;
_journal_issue 8
_journal_name_full 'Chemistry of Materials'
_journal_page_first 2957
_journal_page_last 2966
_journal_paper_doi 10.1021/acs.chemmater.1c00504
_journal_volume 33
_journal_year 2021
_chemical_formula_moiety 'Ga P4, 8.851(Li)'
_chemical_formula_sum 'Ga Li8.85 P4'
_chemical_formula_weight 254.94
_chemical_name_systematic 'nonalithium gallium tetraphosphide'
_space_group_crystal_system cubic
_space_group_IT_number 218
_space_group_name_Hall 'P -4n 2 3'
_space_group_name_H-M_alt 'P -4 3 n'
_atom_sites_solution_primary direct
_atom_sites_solution_secondary difmap
_audit_creation_method SHELXL-2014/7
_cell_angle_alpha 90
_cell_angle_beta 90
_cell_angle_gamma 90
_cell_formula_units_Z 8
_cell_length_a 11.8804(6)
_cell_length_b 11.8804(6)
_cell_length_c 11.8804(6)
_cell_measurement_reflns_used 36247
_cell_measurement_temperature 200(2)
_cell_measurement_theta_max 52.11
_cell_measurement_theta_min 3.44
_cell_volume 1676.85(15)
_computing_cell_refinement 'STOE X-AREA 1.76'
_computing_data_collection 'STOE X-AREA 1.76'
_computing_data_reduction 'STOE X-AREA 1.76'
_computing_molecular_graphics 'DIAMOND 3.2k'
_computing_structure_refinement SHELXL-2014/7
_computing_structure_solution SHELXS-86
_diffrn_ambient_temperature 200(2)
_diffrn_detector Pilatus300K
_diffrn_detector_area_resol_mean 5.81
_diffrn_measured_fraction_theta_full 0.997
_diffrn_measured_fraction_theta_max 0.994
_diffrn_measurement_device_type 'STOE StadiVari'
_diffrn_measurement_method '\w scans'
_diffrn_radiation_collimation '0.6 mm diameter'
_diffrn_radiation_monochromator 'Graded multilayer mirror'
_diffrn_radiation_type MoK\a
_diffrn_radiation_wavelength 0.71073
_diffrn_reflns_av_R_equivalents 0.0502
_diffrn_reflns_av_unetI/netI 0.0239
_diffrn_reflns_Laue_measured_fraction_full 0.997
_diffrn_reflns_Laue_measured_fraction_max 0.994
_diffrn_reflns_limit_h_max 26
_diffrn_reflns_limit_h_min -23
_diffrn_reflns_limit_k_max 26
_diffrn_reflns_limit_k_min -23
_diffrn_reflns_limit_l_max 25
_diffrn_reflns_limit_l_min -20
_diffrn_reflns_number 50903
_diffrn_reflns_point_group_measured_fraction_full 0.998
_diffrn_reflns_point_group_measured_fraction_max 0.994
_diffrn_reflns_theta_full 25.242
_diffrn_reflns_theta_max 51.787
_diffrn_reflns_theta_min 3.430
_diffrn_source 'Genix 3D HF Mo'
_diffrn_source_current 1.000
_diffrn_source_power 0.050
_diffrn_source_voltage 50
_exptl_absorpt_coefficient_mu 3.941
_exptl_absorpt_correction_T_max 1
_exptl_absorpt_correction_T_min 0.624
_exptl_absorpt_correction_type empirical
_exptl_absorpt_process_details 'STOE X-AREA 1.76'
_exptl_crystal_colour dark-red
_exptl_crystal_density_diffrn 2.020
_exptl_crystal_description plate
_exptl_crystal_F_000 940
_exptl_crystal_size_max 0.2
_exptl_crystal_size_mid 0.11
_exptl_crystal_size_min 0.01
_refine_diff_density_max 0.629
_refine_diff_density_min -0.510
_refine_diff_density_rms 0.091
_refine_ls_abs_structure_details
;
 Refined as an inversion twin.
;
_refine_ls_abs_structure_Flack 0.306(14)
_refine_ls_extinction_method none
_refine_ls_goodness_of_fit_ref 1.111
_refine_ls_hydrogen_treatment undef
_refine_ls_matrix_type full
_refine_ls_number_parameters 65
_refine_ls_number_reflns 3159
_refine_ls_number_restraints 0
_refine_ls_restrained_S_all 1.111
_refine_ls_R_factor_all 0.0665
_refine_ls_R_factor_gt 0.0277
_refine_ls_shift/su_max 0.000
_refine_ls_shift/su_mean 0.000
_refine_ls_structure_factor_coef Fsqd
_refine_ls_weighting_details 'w=1/[\s^2^(Fo^2^)+(0.0182P)^2^+0.4348P] where P=(Fo^2^+2Fc^2^)/3'
_refine_ls_weighting_scheme calc
_refine_ls_wR_factor_gt 0.0460
_refine_ls_wR_factor_ref 0.0558
_reflns_Friedel_coverage 0.838
_reflns_Friedel_fraction_full 1.000
_reflns_Friedel_fraction_max 0.994
_reflns_number_gt 1967
_reflns_number_total 3159
_reflns_threshold_expression 'I > 2\s(I)'
_cod_data_source_file Li9GaP4_200K.cif
_cod_data_source_block TR-350-2_200K
_cod_depositor_comments 'Adding full bibliography for 4003902--4003907.cif.'
_cod_original_cell_volume 1676.8(3)
_cod_database_code 4003903
_shelx_shelxl_version_number 2014/7
_shelx_space_group_comment
;
The symmetry employed for this shelxl refinement is uniquely defined
by the following loop, which should always be used as a source of
symmetry information in preference to the above space-group names.
They are only intended as comments.
;

loop_
_space_group_symop_operation_xyz
'x, y, z'
'-x, -y, z'
'-x, y, -z'
'x, -y, -z'
'z, x, y'
'z, -x, -y'
'-z, -x, y'
'-z, x, -y'
'y, z, x'
'-y, z, -x'
'y, -z, -x'
'-y, -z, x'
'y+1/2, x+1/2, z+1/2'
'-y+1/2, -x+1/2, z+1/2'
'y+1/2, -x+1/2, -z+1/2'
'-y+1/2, x+1/2, -z+1/2'
'x+1/2, z+1/2, y+1/2'
'-x+1/2, z+1/2, -y+1/2'
'-x+1/2, -z+1/2, y+1/2'
'x+1/2, -z+1/2, -y+1/2'
'z+1/2, y+1/2, x+1/2'
'z+1/2, -y+1/2, -x+1/2'
'-z+1/2, y+1/2, -x+1/2'
'-z+1/2, -y+1/2, x+1/2'

loop_
_atom_site_label
_atom_site_type_symbol
_atom_site_fract_x
_atom_site_fract_y
_atom_site_fract_z
_atom_site_U_iso_or_equiv
_atom_site_adp_type
_atom_site_occupancy
_atom_site_site_symmetry_order
_atom_site_calc_flag
_atom_site_refinement_flags_posn
_atom_site_refinement_flags_adp
_atom_site_refinement_flags_occupancy
_atom_site_disorder_assembly
_atom_site_disorder_group
Ga1 Ga 0.0000 0.0000 0.0000 0.00876(17) Uani 1 12 d S T P . .
Ga2 Ga 0.5000 0.2500 0.0000 0.00770(8) Uani 1 4 d S T P . .
P1 P 0.11873(6) 0.11873(6) 0.11873(6) 0.0078(2) Uani 1 3 d S T P . .
P2 P 0.37617(3) 0.36750(4) 0.11735(5) 0.00854(11) Uani 1 1 d . . . . .
Li1 Li 0.5000 0.5000 0.0000 0.027(4) Uani 1 4 d S T P . .
Li2 Li 0.2500 0.5000 0.0000 0.017(3) Uani 0.75(4) 4 d S T P . .
Li3 Li 0.2467(10) 0.2467(10) 0.2467(10) 0.011(3) Uani 0.59(3) 3 d S T P . .
Li4 Li 0.2531(6) 0.0000 0.0000 0.0181(16) Uani 1 2 d S T P . .
Li5 Li 0.4974(9) 0.2613(6) 0.2535(4) 0.034(2) Uani 1 1 d . . . . .
Li6A Li 0.3369(8) 0.5830(8) 0.0904(8) 0.023(2) Uani 0.47(2) 1 d . . P . .
Li6B Li 0.3349(13) 0.1544(18) 0.1605(16) 0.025(5) Uani 0.256(19) 1 d . . P . .
Li7 Li 0.340(2) 0.340(2) 0.340(2) 0.035(11) Uani 0.27(4) 3 d S T P . .

loop_
_atom_site_aniso_label
_atom_site_aniso_U_11
_atom_site_aniso_U_22
_atom_site_aniso_U_33
_atom_site_aniso_U_23
_atom_site_aniso_U_13
_atom_site_aniso_U_12
Ga1 0.00876(17) 0.00876(17) 0.00876(17) 0.000 0.000 0.000
Ga2 0.00806(10) 0.00699(18) 0.00806(10) 0.000 0.000 0.000
P1 0.0078(2) 0.0078(2) 0.0078(2) 0.00022(13) 0.00022(13) 0.00022(13)
P2 0.0080(2) 0.00819(15) 0.0094(3) -0.00135(17) 0.00077(15) 0.00038(17)
Li1 0.064(10) 0.003(4) 0.014(5) 0.000 0.000 0.000
Li2 0.013(8) 0.018(5) 0.018(5) 0.000 0.000 0.000
Li3 0.011(3) 0.011(3) 0.011(3) 0.002(2) 0.002(2) 0.002(2)
Li4 0.019(4) 0.017(3) 0.018(3) -0.005(3) 0.000 0.000
Li5 0.048(4) 0.036(3) 0.018(3) -0.005(2) -0.012(4) 0.006(4)
Li6A 0.027(5) 0.023(4) 0.021(5) 0.002(3) 0.004(3) 0.008(3)
Li6B 0.026(8) 0.028(10) 0.022(8) 0.000(6) 0.003(6) -0.010(7)
Li7 0.035(11) 0.035(11) 0.035(11) 0.020(10) 0.020(10) 0.020(10)

loop_
_atom_type_symbol
_atom_type_description
_atom_type_scat_dispersion_real
_atom_type_scat_dispersion_imag
_atom_type_scat_source
Li Li -0.0003 0.0001 'International Tables Vol C Tables 4.2.6.8 and 6.1.1.4'
Ga Ga 0.2307 1.6083 'International Tables Vol C Tables 4.2.6.8 and 6.1.1.4'
P P 0.1023 0.0942 'International Tables Vol C Tables 4.2.6.8 and 6.1.1.4'

loop_
_geom_angle_atom_site_label_1
_geom_angle_atom_site_label_2
_geom_angle_atom_site_label_3
_geom_angle
_geom_angle_site_symmetry_1
_geom_angle_site_symmetry_3
_geom_angle_publ_flag
P1 Ga1 P1 109.5 4 3 ?
P1 Ga1 P1 109.5 4 2 ?
P1 Ga1 P1 109.5 3 2 ?
P1 Ga1 P1 109.5 4 . ?
P1 Ga1 P1 109.5 3 . ?
P1 Ga1 P1 109.5 2 . ?
P1 Ga1 Li4 54.7 4 10 ?
P1 Ga1 Li4 54.7 3 10 ?
P1 Ga1 Li4 125.3 2 10 ?
P1 Ga1 Li4 125.3 . 10 ?
P1 Ga1 Li4 54.7 4 . ?
P1 Ga1 Li4 125.3 3 . ?
P1 Ga1 Li4 125.3 2 . ?
P1 Ga1 Li4 54.7 . . ?
Li4 Ga1 Li4 90.0 10 . ?
P1 Ga1 Li4 125.3 4 2 ?
P1 Ga1 Li4 54.7 3 2 ?
P1 Ga1 Li4 54.7 2 2 ?
P1 Ga1 Li4 125.3 . 2 ?
Li4 Ga1 Li4 90.0 10 2 ?
Li4 Ga1 Li4 180.0 . 2 ?
P1 Ga1 Li4 125.3 4 5 ?
P1 Ga1 Li4 54.7 3 5 ?
P1 Ga1 Li4 125.3 2 5 ?
P1 Ga1 Li4 54.7 . 5 ?
Li4 Ga1 Li4 90.0 10 5 ?
Li4 Ga1 Li4 90.0 . 5 ?
Li4 Ga1 Li4 90.0 2 5 ?
P1 Ga1 Li4 54.7 4 6 ?
P1 Ga1 Li4 125.3 3 6 ?
P1 Ga1 Li4 54.7 2 6 ?
P1 Ga1 Li4 125.3 . 6 ?
Li4 Ga1 Li4 90.0 10 6 ?
Li4 Ga1 Li4 90.0 . 6 ?
Li4 Ga1 Li4 90.0 2 6 ?
Li4 Ga1 Li4 180.0 5 6 ?
P1 Ga1 Li4 125.3 4 9 ?
P1 Ga1 Li4 125.3 3 9 ?
P1 Ga1 Li4 54.7 2 9 ?
P1 Ga1 Li4 54.7 . 9 ?
Li4 Ga1 Li4 180.0 10 9 ?
Li4 Ga1 Li4 90.0 . 9 ?
Li4 Ga1 Li4 90.0 2 9 ?
Li4 Ga1 Li4 90.0 5 9 ?
Li4 Ga1 Li4 90.0 6 9 ?
P2 Ga2 P2 110.89(2) 24_554 22 ?
P2 Ga2 P2 108.768(11) 24_554 3_655 ?
P2 Ga2 P2 108.768(11) 22 3_655 ?
P2 Ga2 P2 108.768(11) 24_554 . ?
P2 Ga2 P2 108.769(11) 22 . ?
P2 Ga2 P2 110.89(2) 3_655 . ?
P2 Ga2 Li6B 168.0(4) 24_554 22 ?
P2 Ga2 Li6B 57.1(4) 22 22 ?
P2 Ga2 Li6B 76.9(4) 3_655 22 ?
P2 Ga2 Li6B 78.0(3) . 22 ?
P2 Ga2 Li6B 57.1(4) 24_554 24_554 ?
P2 Ga2 Li6B 168.0(4) 22 24_554 ?
P2 Ga2 Li6B 78.0(3) 3_655 24_554 ?
P2 Ga2 Li6B 76.9(4) . 24_554 ?
Li6B Ga2 Li6B 134.9(8) 22 24_554 ?
P2 Ga2 Li6B 76.9(4) 24_554 3_655 ?
P2 Ga2 Li6B 78.0(3) 22 3_655 ?
P2 Ga2 Li6B 57.1(4) 3_655 3_655 ?
P2 Ga2 Li6B 168.0(4) . 3_655 ?
Li6B Ga2 Li6B 98.5(3) 22 3_655 ?
Li6B Ga2 Li6B 98.5(3) 24_554 3_655 ?
P2 Ga2 Li6B 78.0(3) 24_554 . ?
P2 Ga2 Li6B 76.9(4) 22 . ?
P2 Ga2 Li6B 168.0(4) 3_655 . ?
P2 Ga2 Li6B 57.1(4) . . ?
Li6B Ga2 Li6B 98.5(3) 22 . ?
Li6B Ga2 Li6B 98.5(3) 24_554 . ?
Li6B Ga2 Li6B 134.9(8) 3_655 . ?
P2 Ga2 Li1 124.557(11) 24_554 . ?
P2 Ga2 Li1 124.557(11) 22 . ?
P2 Ga2 Li1 55.443(11) 3_655 . ?
P2 Ga2 Li1 55.443(11) . . ?
Li6B Ga2 Li1 67.4(4) 22 . ?
Li6B Ga2 Li1 67.4(4) 24_554 . ?
Li6B Ga2 Li1 112.6(4) 3_655 . ?
Li6B Ga2 Li1 112.6(4) . . ?
P2 Ga2 Li1 55.443(11) 24_554 21_544 ?
P2 Ga2 Li1 55.443(11) 22 21_544 ?
P2 Ga2 Li1 124.557(11) 3_655 21_544 ?
P2 Ga2 Li1 124.557(11) . 21_544 ?
Li6B Ga2 Li1 112.6(4) 22 21_544 ?
Li6B Ga2 Li1 112.6(4) 24_554 21_544 ?
Li6B Ga2 Li1 67.4(4) 3_655 21_544 ?
Li6B Ga2 Li1 67.4(4) . 21_544 ?
Li1 Ga2 Li1 180.0 . 21_544 ?
P2 Ga2 Li6A 164.46(19) 24_554 2_665 ?
P2 Ga2 Li6A 78.08(18) 22 2_665 ?
P2 Ga2 Li6A 55.72(19) 3_655 2_665 ?
P2 Ga2 Li6A 78.84(18) . 2_665 ?
Li6B Ga2 Li6A 23.9(4) 22 2_665 ?
Li6B Ga2 Li6A 113.7(4) 24_554 2_665 ?
Li6B Ga2 Li6A 93.3(4) 3_655 2_665 ?
Li6B Ga2 Li6A 117.0(4) . 2_665 ?
Li1 Ga2 Li6A 48.16(17) . 2_665 ?
Li1 Ga2 Li6A 131.84(17) 21_544 2_665 ?
P2 Ga2 Li6A 55.72(19) 24_554 21_544 ?
P2 Ga2 Li6A 78.84(18) 22 21_544 ?
P2 Ga2 Li6A 78.08(18) 3_655 21_544 ?
P2 Ga2 Li6A 164.46(19) . 21_544 ?
Li6B Ga2 Li6A 117.0(4) 22 21_544 ?
Li6B Ga2 Li6A 93.3(4) 24_554 21_544 ?
Li6B Ga2 Li6A 23.9(4) 3_655 21_544 ?
Li6B Ga2 Li6A 113.7(4) . 21_544 ?
Li1 Ga2 Li6A 131.84(17) . 21_544 ?
Li1 Ga2 Li6A 48.16(17) 21_544 21_544 ?
Li6A Ga2 Li6A 116.43(19) 2_665 21_544 ?
Ga1 P1 Li5 110.0(2) . 20_455 ?
Ga1 P1 Li5 110.0(2) . 24_554 ?
Li5 P1 Li5 108.9(2) 20_455 24_554 ?
Ga1 P1 Li5 110.0(2) . 16_545 ?
Li5 P1 Li5 108.9(2) 20_455 16_545 ?
Li5 P1 Li5 108.9(2) 24_554 16_545 ?
Ga1 P1 Li4 73.92(12) . . ?
Li5 P1 Li4 175.8(3) 20_455 . ?
Li5 P1 Li4 67.79(16) 24_554 . ?
Li5 P1 Li4 70.43(15) 16_545 . ?
Ga1 P1 Li4 73.92(12) . 9 ?
Li5 P1 Li4 70.43(15) 20_455 9 ?
Li5 P1 Li4 175.8(3) 24_554 9 ?
Li5 P1 Li4 67.79(16) 16_545 9 ?
Li4 P1 Li4 112.64(11) . 9 ?
Ga1 P1 Li4 73.92(12) . 5 ?
Li5 P1 Li4 67.79(16) 20_455 5 ?
Li5 P1 Li4 70.43(15) 24_554 5 ?
Li5 P1 Li4 175.8(3) 16_545 5 ?
Li4 P1 Li4 112.64(11) . 5 ?
Li4 P1 Li4 112.64(11) 9 5 ?
Ga1 P1 Li3 180.0(2) . . ?
Li5 P1 Li3 70.0(2) 20_455 . ?
Li5 P1 Li3 70.0(2) 24_554 . ?
Li5 P1 Li3 70.0(2) 16_545 . ?
Li4 P1 Li3 106.08(12) . . ?
Li4 P1 Li3 106.08(12) 9 . ?
Li4 P1 Li3 106.08(12) 5 . ?
Ga1 P1 Li6B 139.5(4) . . ?
Li5 P1 Li6B 110.5(4) 20_455 . ?
Li5 P1 Li6B 55.7(5) 24_554 . ?
Li5 P1 Li6B 55.5(5) 16_545 . ?
Li4 P1 Li6B 65.6(4) . . ?
Li4 P1 Li6B 120.4(5) 9 . ?
Li4 P1 Li6B 122.6(5) 5 . ?
Li3 P1 Li6B 40.5(4) . . ?
Ga1 P1 Li6B 139.5(4) . 5 ?
Li5 P1 Li6B 55.7(5) 20_455 5 ?
Li5 P1 Li6B 55.5(5) 24_554 5 ?
Li5 P1 Li6B 110.5(4) 16_545 5 ?
Li4 P1 Li6B 120.4(5) . 5 ?
Li4 P1 Li6B 122.6(5) 9 5 ?
Li4 P1 Li6B 65.6(4) 5 5 ?
Li3 P1 Li6B 40.5(4) . 5 ?
Li6B P1 Li6B 68.5(6) . 5 ?
Ga1 P1 Li6B 139.5(4) . 9 ?
Li5 P1 Li6B 55.5(5) 20_455 9 ?
Li5 P1 Li6B 110.5(4) 24_554 9 ?
Li5 P1 Li6B 55.7(5) 16_545 9 ?
Li4 P1 Li6B 122.6(5) . 9 ?
Li4 P1 Li6B 65.6(4) 9 9 ?
Li4 P1 Li6B 120.4(5) 5 9 ?
Li3 P1 Li6B 40.5(4) . 9 ?
Li6B P1 Li6B 68.5(6) . 9 ?
Li6B P1 Li6B 68.5(6) 5 9 ?
Ga2 P2 Li5 74.7(2) . . ?
Ga2 P2 Li1 72.391(13) . . ?
Li5 P2 Li1 109.3(2) . . ?
Ga2 P2 Li6A 72.3(2) . 4_565 ?
Li5 P2 Li6A 146.7(3) . 4_565 ?
Li1 P2 Li6A 56.2(2) . 4_565 ?
Ga2 P2 Li2 112.76(2) . . ?
Li5 P2 Li2 171.41(17) . . ?
Li1 P2 Li2 70.460(14) . . ?
Li6A P2 Li2 40.5(2) 4_565 . ?
Ga2 P2 Li5 73.11(12) . 24_554 ?
Li5 P2 Li5 113.48(9) . 24_554 ?
Li1 P2 Li5 113.8(2) . 24_554 ?
Li6A P2 Li5 60.1(3) 4_565 24_554 ?
Li2 P2 Li5 73.65(15) . 24_554 ?
Ga2 P2 Li3 112.0(2) . . ?
Li5 P2 Li3 71.4(4) . . ?
Li1 P2 Li3 175.4(3) . . ?
Li6A P2 Li3 125.7(4) 4_565 . ?
Li2 P2 Li3 108.15(19) . . ?
Li5 P2 Li3 69.5(6) 24_554 . ?
Ga2 P2 Li6A 126.8(2) . 19_554 ?
Li5 P2 Li6A 138.9(3) . 19_554 ?
Li1 P2 Li6A 110.7(2) . 19_554 ?
Li6A P2 Li6A 68.4(4) 4_565 19_554 ?
Li2 P2 Li6A 40.2(2) . 19_554 ?
Li5 P2 Li6A 56.8(2) 24_554 19_554 ?
Li3 P2 Li6A 68.0(3) . 19_554 ?
Ga2 P2 Li6A 126.2(2) . . ?
Li5 P2 Li6A 132.3(3) . . ?
Li1 P2 Li6A 55.7(2) . . ?
Li6A P2 Li6A 68.2(4) 4_565 . ?
Li2 P2 Li6A 40.2(2) . . ?
Li5 P2 Li6A 113.7(3) 24_554 . ?
Li3 P2 Li6A 120.3(2) . . ?
Li6A P2 Li6A 67.8(4) 19_554 . ?
Ga2 P2 Li6B 126.4(4) . 5 ?
Li5 P2 Li6B 112.2(5) . 5 ?
Li1 P2 Li6B 137.7(4) . 5 ?
Li6A P2 Li6B 91.0(5) 4_565 5 ?
Li2 P2 Li6B 67.3(4) . 5 ?
Li5 P2 Li6B 55.0(4) 24_554 5 ?
Li3 P2 Li6B 40.9(5) . 5 ?
Li6A P2 Li6B 27.1(5) 19_554 5 ?
Li6A P2 Li6B 89.5(4) . 5 ?
Ga2 P2 Li6B 71.1(4) . . ?
Li5 P2 Li6B 59.8(4) . . ?
Li1 P2 Li6B 143.5(4) . . ?
Li6A P2 Li6B 111.9(4) 4_565 . ?
Li2 P2 Li6B 125.7(4) . . ?
Li5 P2 Li6B 55.2(4) 24_554 . ?
Li3 P2 Li6B 40.9(4) . . ?
Li6A P2 Li6B 92.0(4) 19_554 . ?
Li6A P2 Li6B 158.6(4) . . ?
Li6B P2 Li6B 69.1(7) 5 . ?
Ga2 P2 Li4 109.54(6) . 22 ?
Li5 P2 Li4 66.7(2) . 22 ?
Li1 P2 Li4 68.46(13) . 22 ?
Li6A P2 Li4 121.4(2) 4_565 22 ?
Li2 P2 Li4 105.90(6) . 22 ?
Li5 P2 Li4 177.1(2) 24_554 22 ?
Li3 P2 Li4 108.2(4) . 22 ?
Li6A P2 Li4 121.0(2) 19_554 22 ?
Li6A P2 Li4 65.8(2) . 22 ?
Li6B P2 Li4 122.1(4) 5 22 ?
Li6B P2 Li4 124.2(4) . 22 ?
Li6A Li1 Li6A 73.9(5) . 4_565 ?
Li6A Li1 Li6A 127.4(5) . 2_665 ?
Li6A Li1 Li6A 132.0(5) 4_565 2_665 ?
Li6A Li1 Li6A 132.0(5) . 3_655 ?
Li6A Li1 Li6A 127.4(5) 4_565 3_655 ?
Li6A Li1 Li6A 73.9(5) 2_665 3_655 ?
Li6A Li1 P2 63.3(2) . . ?
Li6A Li1 P2 62.2(2) 4_565 . ?
Li6A Li1 P2 88.2(2) 2_665 . ?
Li6A Li1 P2 161.5(2) 3_655 . ?
Li6A Li1 P2 88.2(2) . 2_665 ?
Li6A Li1 P2 161.5(2) 4_565 2_665 ?
Li6A Li1 P2 63.3(2) 2_665 2_665 ?
Li6A Li1 P2 62.2(2) 3_655 2_665 ?
P2 Li1 P2 114.19(2) . 2_665 ?
Li6A Li1 P2 161.5(2) . 3_655 ?
Li6A Li1 P2 88.2(2) 4_565 3_655 ?
Li6A Li1 P2 62.2(2) 2_665 3_655 ?
Li6A Li1 P2 63.3(2) 3_655 3_655 ?
P2 Li1 P2 104.33(2) . 3_655 ?
P2 Li1 P2 110.05(2) 2_665 3_655 ?
Li6A Li1 P2 62.2(2) . 4_565 ?
Li6A Li1 P2 63.3(2) 4_565 4_565 ?
Li6A Li1 P2 161.5(2) 2_665 4_565 ?
Li6A Li1 P2 88.2(2) 3_655 4_565 ?
P2 Li1 P2 110.05(2) . 4_565 ?
P2 Li1 P2 104.33(2) 2_665 4_565 ?
P2 Li1 P2 114.19(2) 3_655 4_565 ?
Li6A Li1 Li4 63.7(2) . 22 ?
Li6A Li1 Li4 116.3(2) 4_565 22 ?
Li6A Li1 Li4 63.7(2) 2_665 22 ?
Li6A Li1 Li4 116.3(2) 3_655 22 ?
P2 Li1 Li4 57.093(12) . 22 ?
P2 Li1 Li4 57.093(12) 2_665 22 ?
P2 Li1 Li4 122.907(12) 3_655 22 ?
P2 Li1 Li4 122.907(12) 4_565 22 ?
Li6A Li1 Li4 116.3(2) . 21_554 ?
Li6A Li1 Li4 63.7(2) 4_565 21_554 ?
Li6A Li1 Li4 116.3(2) 2_665 21_554 ?
Li6A Li1 Li4 63.7(2) 3_655 21_554 ?
P2 Li1 Li4 122.907(12) . 21_554 ?
P2 Li1 Li4 122.907(12) 2_665 21_554 ?
P2 Li1 Li4 57.093(12) 3_655 21_554 ?
P2 Li1 Li4 57.093(12) 4_565 21_554 ?
Li4 Li1 Li4 180.0 22 21_554 ?
Li6A Li1 Ga2 66.0(2) . 2_665 ?
Li6A Li1 Ga2 114.0(2) 4_565 2_665 ?
Li6A Li1 Ga2 114.0(2) 2_665 2_665 ?
Li6A Li1 Ga2 66.0(2) 3_655 2_665 ?
P2 Li1 Ga2 127.834(11) . 2_665 ?
P2 Li1 Ga2 52.165(11) 2_665 2_665 ?
P2 Li1 Ga2 127.835(11) 3_655 2_665 ?
P2 Li1 Ga2 52.165(11) 4_565 2_665 ?
Li4 Li1 Ga2 90.0 22 2_665 ?
Li4 Li1 Ga2 90.0 21_554 2_665 ?
Li6A Li1 Li2 143.0(2) . 2_665 ?
Li6A Li1 Li2 143.0(2) 4_565 2_665 ?
Li6A Li1 Li2 37.0(2) 2_665 2_665 ?
Li6A Li1 Li2 37.0(2) 3_655 2_665 ?
P2 Li1 Li2 124.977(11) . 2_665 ?
P2 Li1 Li2 55.024(11) 2_665 2_665 ?
P2 Li1 Li2 55.024(11) 3_655 2_665 ?
P2 Li1 Li2 124.976(11) 4_565 2_665 ?
Li4 Li1 Li2 90.0 22 2_665 ?
Li4 Li1 Li2 90.0 21_554 2_665 ?
Ga2 Li1 Li2 90.0 2_665 2_665 ?
Li6A Li2 Li6A 109.5(3) . 19_554 ?
Li6A Li2 Li6A 109.4(6) . 4_565 ?
Li6A Li2 Li6A 109.5(3) 19_554 4_565 ?
Li6A Li2 Li6A 109.5(3) . 18 ?
Li6A Li2 Li6A 109.4(6) 19_554 18 ?
Li6A Li2 Li6A 109.5(3) 4_565 18 ?
Li6A Li2 P2 71.1(3) . . ?
Li6A Li2 P2 70.8(3) 19_554 . ?
Li6A Li2 P2 69.7(3) 4_565 . ?
Li6A Li2 P2 179.1(3) 18 . ?
Li6A Li2 P2 179.2(3) . 19_554 ?
Li6A Li2 P2 71.1(3) 19_554 19_554 ?
Li6A Li2 P2 70.8(3) 4_565 19_554 ?
Li6A Li2 P2 69.7(3) 18 19_554 ?
P2 Li2 P2 109.691(9) . 19_554 ?
Li6A Li2 P2 69.7(3) . 4_565 ?
Li6A Li2 P2 179.1(3) 19_554 4_565 ?
Li6A Li2 P2 71.1(3) 4_565 4_565 ?
Li6A Li2 P2 70.8(3) 18 4_565 ?
P2 Li2 P2 109.034(18) . 4_565 ?
P2 Li2 P2 109.691(9) 19_554 4_565 ?
Li6A Li2 P2 70.8(3) . 18 ?
Li6A Li2 P2 69.7(3) 19_554 18 ?
Li6A Li2 P2 179.1(3) 4_565 18 ?
Li6A Li2 P2 71.1(3) 18 18 ?
P2 Li2 P2 109.690(9) . 18 ?
P2 Li2 P2 109.033(18) 19_554 18 ?
P2 Li2 P2 109.691(9) 4_565 18 ?
Li6A Li2 Li6B 13.7(4) . 23 ?
Li6A Li2 Li6B 102.7(5) 19_554 23 ?
Li6A Li2 Li6B 123.1(5) 4_565 23 ?
Li6A Li2 Li6B 101.9(5) 18 23 ?
P2 Li2 Li6B 78.9(4) . 23 ?
P2 Li2 Li6B 166.1(4) 19_554 23 ?
P2 Li2 Li6B 76.5(3) 4_565 23 ?
P2 Li2 Li6B 57.1(4) 18 23 ?
Li6A Li2 Li6B 123.1(5) . 24_554 ?
Li6A Li2 Li6B 101.9(5) 19_554 24_554 ?
Li6A Li2 Li6B 13.7(4) 4_565 24_554 ?
Li6A Li2 Li6B 102.7(5) 18 24_554 ?
P2 Li2 Li6B 76.5(3) . 24_554 ?
P2 Li2 Li6B 57.1(4) 19_554 24_554 ?
P2 Li2 Li6B 78.9(4) 4_565 24_554 ?
P2 Li2 Li6B 166.1(4) 18 24_554 ?
Li6B Li2 Li6B 136.8(7) 23 24_554 ?
Li6A Li2 Li6B 101.9(5) . 5 ?
Li6A Li2 Li6B 13.7(4) 19_554 5 ?
Li6A Li2 Li6B 102.7(5) 4_565 5 ?
Li6A Li2 Li6B 123.1(5) 18 5 ?
P2 Li2 Li6B 57.1(4) . 5 ?
P2 Li2 Li6B 78.9(4) 19_554 5 ?
P2 Li2 Li6B 166.1(4) 4_565 5 ?
P2 Li2 Li6B 76.5(4) 18 5 ?
Li6B Li2 Li6B 97.8(2) 23 5 ?
Li6B Li2 Li6B 97.8(2) 24_554 5 ?
Li6A Li2 Li6B 102.7(5) . 6_565 ?
Li6A Li2 Li6B 123.1(5) 19_554 6_565 ?
Li6A Li2 Li6B 101.9(5) 4_565 6_565 ?
Li6A Li2 Li6B 13.7(4) 18 6_565 ?
P2 Li2 Li6B 166.1(4) . 6_565 ?
P2 Li2 Li6B 76.5(4) 19_554 6_565 ?
P2 Li2 Li6B 57.1(4) 4_565 6_565 ?
P2 Li2 Li6B 78.9(4) 18 6_565 ?
Li6B Li2 Li6B 97.8(2) 23 6_565 ?
Li6B Li2 Li6B 97.8(2) 24_554 6_565 ?
Li6B Li2 Li6B 136.8(7) 5 6_565 ?
Li6B Li3 Li6B 109.2(8) 9 5 ?
Li6B Li3 Li6B 109.2(8) 9 . ?
Li6B Li3 Li6B 109.2(8) 5 . ?
Li6B Li3 Li7 109.8(8) 9 . ?
Li6B Li3 Li7 109.8(8) 5 . ?
Li6B Li3 Li7 109.8(8) . . ?
Li6B Li3 P2 70.2(6) 9 9 ?
Li6B Li3 P2 178.8(12) 5 9 ?
Li6B Li3 P2 70.2(7) . 9 ?
Li7 Li3 P2 71.4(4) . 9 ?
Li6B Li3 P2 70.2(7) 9 5 ?
Li6B Li3 P2 70.2(6) 5 5 ?
Li6B Li3 P2 178.8(12) . 5 ?
Li7 Li3 P2 71.4(4) . 5 ?
P2 Li3 P2 110.4(4) 9 5 ?
Li6B Li3 P2 178.8(12) 9 . ?
Li6B Li3 P2 70.2(7) 5 . ?
Li6B Li3 P2 70.2(6) . . ?
Li7 Li3 P2 71.4(4) . . ?
P2 Li3 P2 110.4(4) 9 . ?
P2 Li3 P2 110.4(4) 5 . ?
Li6B Li3 P1 70.2(8) 9 . ?
Li6B Li3 P1 70.2(8) 5 . ?
Li6B Li3 P1 70.2(8) . . ?
Li7 Li3 P1 180.0(16) . . ?
P2 Li3 P1 108.6(4) 9 . ?
P2 Li3 P1 108.6(4) 5 . ?
P2 Li3 P1 108.6(4) . . ?
Li6B Li3 Li6A 123.3(8) 9 19_554 ?
Li6B Li3 Li6A 14.2(7) 5 19_554 ?
Li6B Li3 Li6A 102.7(8) . 19_554 ?
Li7 Li3 Li6A 101.5(4) . 19_554 ?
P2 Li3 Li6A 166.5(5) 9 19_554 ?
P2 Li3 Li6A 77.0(2) 5 19_554 ?
P2 Li3 Li6A 56.1(2) . 19_554 ?
P1 Li3 Li6A 78.5(4) . 19_554 ?
Li6B Li3 Li6A 14.2(7) 9 15_455 ?
Li6B Li3 Li6A 102.7(8) 5 15_455 ?
Li6B Li3 Li6A 123.3(8) . 15_455 ?
Li7 Li3 Li6A 101.5(4) . 15_455 ?
P2 Li3 Li6A 77.0(2) 9 15_455 ?
P2 Li3 Li6A 56.1(2) 5 15_455 ?
P2 Li3 Li6A 166.5(5) . 15_455 ?
P1 Li3 Li6A 78.5(4) . 15_455 ?
Li6A Li3 Li6A 116.2(3) 19_554 15_455 ?
Li6B Li3 Li6A 102.7(8) 9 23_545 ?
Li6B Li3 Li6A 123.3(8) 5 23_545 ?
Li6B Li3 Li6A 14.2(7) . 23_545 ?
Li7 Li3 Li6A 101.5(4) . 23_545 ?
P2 Li3 Li6A 56.1(2) 9 23_545 ?
P2 Li3 Li6A 166.5(5) 5 23_545 ?
P2 Li3 Li6A 77.0(2) . 23_545 ?
P1 Li3 Li6A 78.5(4) . 23_545 ?
Li6A Li3 Li6A 116.2(3) 19_554 23_545 ?
Li6A Li3 Li6A 116.2(3) 15_455 23_545 ?
Li6B Li3 Li5 54.5(7) 9 20_455 ?
Li6B Li3 Li5 54.7(7) 5 20_455 ?
Li6B Li3 Li5 123.6(11) . 20_455 ?
Li7 Li3 Li5 126.6(4) . 20_455 ?
P2 Li3 Li5 124.7(3) 9 20_455 ?
P2 Li3 Li5 55.15(15) 5 20_455 ?
P2 Li3 Li5 124.9(3) . 20_455 ?
P1 Li3 Li5 53.4(4) . 20_455 ?
Li6A Li3 Li5 68.8(3) 19_554 20_455 ?
Li6A Li3 Li5 49.8(3) 15_455 20_455 ?
Li6A Li3 Li5 130.6(8) 23_545 20_455 ?
P1 Li4 P1 102.7(2) 4 . ?
P1 Li4 P2 112.624(14) 4 24_554 ?
P1 Li4 P2 109.980(19) . 24_554 ?
P1 Li4 P2 109.981(19) 4 23_545 ?
P1 Li4 P2 112.623(14) . 23_545 ?
P2 Li4 P2 108.9(3) 24_554 23_545 ?
P1 Li4 Li6B 161.5(4) 4 . ?
P1 Li4 Li6B 58.9(3) . . ?
P2 Li4 Li6B 77.8(4) 24_554 . ?
P2 Li4 Li6B 79.1(5) 23_545 . ?
P1 Li4 Li6B 58.9(3) 4 4 ?
P1 Li4 Li6B 161.5(4) . 4 ?
P2 Li4 Li6B 79.1(5) 24_554 4 ?
P2 Li4 Li6B 77.8(4) 23_545 4 ?
Li6B Li4 Li6B 139.6(7) . 4 ?
P1 Li4 Li5 55.74(14) 4 23_545 ?
P1 Li4 Li5 121.9(2) . 23_545 ?
P2 Li4 Li5 128.0(2) 24_554 23_545 ?
P2 Li4 Li5 54.24(14) 23_545 23_545 ?
Li6B Li4 Li5 130.7(5) . 23_545 ?
Li6B Li4 Li5 50.7(5) 4 23_545 ?
P1 Li4 Li5 121.9(2) 4 24_554 ?
P1 Li4 Li5 55.74(14) . 24_554 ?
P2 Li4 Li5 54.24(14) 24_554 24_554 ?
P2 Li4 Li5 128.0(2) 23_545 24_554 ?
Li6B Li4 Li5 50.7(5) . 24_554 ?
Li6B Li4 Li5 130.7(5) 4 24_554 ?
Li5 Li4 Li5 176.8(3) 23_545 24_554 ?
P1 Li4 Li6A 166.0(2) 4 23_545 ?
P1 Li4 Li6A 80.89(19) . 23_545 ?
P2 Li4 Li6A 78.1(3) 24_554 23_545 ?
P2 Li4 Li6A 56.7(2) 23_545 23_545 ?
Li6B Li4 Li6A 24.9(4) . 23_545 ?
Li6B Li4 Li6A 117.3(4) 4 23_545 ?
Li5 Li4 Li6A 110.8(3) 23_545 23_545 ?
Li5 Li4 Li6A 71.4(3) 24_554 23_545 ?
P1 Li4 Li6A 80.90(19) 4 24_554 ?
P1 Li4 Li6A 166.0(2) . 24_554 ?
P2 Li4 Li6A 56.7(2) 24_554 24_554 ?
P2 Li4 Li6A 78.1(3) 23_545 24_554 ?
Li6B Li4 Li6A 117.3(4) . 24_554 ?
Li6B Li4 Li6A 24.9(4) 4 24_554 ?
Li5 Li4 Li6A 71.4(3) 23_545 24_554 ?
Li5 Li4 Li6A 110.8(3) 24_554 24_554 ?
Li6A Li4 Li6A 98.9(4) 23_545 24_554 ?
P1 Li4 Li7 76.2(4) 4 16_545 ?
P1 Li4 Li7 76.2(4) . 16_545 ?
P2 Li4 Li7 166.7(7) 24_554 16_545 ?
P2 Li4 Li7 58.0(7) 23_545 16_545 ?
Li6B Li4 Li7 96.6(5) . 16_545 ?
Li6B Li4 Li7 98.5(5) 4 16_545 ?
Li5 Li4 Li7 47.8(3) 23_545 16_545 ?
Li5 Li4 Li7 130.6(3) 24_554 16_545 ?
Li6A Li4 Li7 91.7(5) 23_545 16_545 ?
Li6A Li4 Li7 117.7(4) 24_554 16_545 ?
P1 Li4 Li7 76.2(4) 4 14_554 ?
P1 Li4 Li7 76.2(4) . 14_554 ?
P2 Li4 Li7 58.0(7) 24_554 14_554 ?
P2 Li4 Li7 166.7(7) 23_545 14_554 ?
Li6B Li4 Li7 98.5(5) . 14_554 ?
Li6B Li4 Li7 96.6(5) 4 14_554 ?
Li5 Li4 Li7 130.6(3) 23_545 14_554 ?
Li5 Li4 Li7 47.8(3) 24_554 14_554 ?
Li6A Li4 Li7 117.7(4) 23_545 14_554 ?
Li6A Li4 Li7 91.7(5) 24_554 14_554 ?
Li7 Li4 Li7 135.2(14) 16_545 14_554 ?
Li7 Li5 Li6B 128.6(7) . 15 ?
Li7 Li5 Li6B 131.9(8) . 22 ?
Li6B Li5 Li6B 76.2(9) 15 22 ?
Li7 Li5 Li6A 118.8(3) . 9 ?
Li6B Li5 Li6A 29.0(5) 15 9 ?
Li6B Li5 Li6A 100.6(6) 22 9 ?
Li7 Li5 P2 67.8(5) . . ?
Li6B Li5 P2 162.8(6) 15 . ?
Li6B Li5 P2 88.4(4) 22 . ?
Li6A Li5 P2 155.0(4) 9 . ?
Li7 Li5 P1 88.1(11) . 15 ?
Li6B Li5 P1 64.7(5) 15 15 ?
Li6B Li5 P1 64.6(4) 22 15 ?
Li6A Li5 P1 89.3(3) 9 15 ?
P2 Li5 P1 115.5(3) . 15 ?
Li7 Li5 Li6B 77.6(11) . . ?
Li6B Li5 Li6B 122.0(9) 15 . ?
Li6B Li5 Li6B 128.4(8) 22 . ?
Li6A Li5 Li6B 94.3(6) 9 . ?
P2 Li5 Li6B 62.5(5) . . ?
P1 Li5 Li6B 165.2(6) 15 . ?
Li7 Li5 Li6A 100.9(11) . 23_545 ?
Li6B Li5 Li6A 95.7(5) 15 23_545 ?
Li6B Li5 Li6A 118.7(5) 22 23_545 ?
Li6A Li5 Li6A 70.2(5) 9 23_545 ?
P2 Li5 Li6A 85.0(3) . 23_545 ?
P1 Li5 Li6A 159.5(4) 15 23_545 ?
Li6B Li5 Li6A 27.5(5) . 23_545 ?
Li7 Li5 P2 159.9(11) . 22 ?
Li6B Li5 P2 63.1(5) 15 22 ?
Li6B Li5 P2 63.1(5) 22 22 ?
Li6A Li5 P2 61.9(3) 9 22 ?
P2 Li5 P2 103.24(19) . 22 ?
P1 Li5 P2 112.0(4) 15 22 ?
Li6B Li5 P2 82.3(5) . 22 ?
Li6A Li5 P2 59.6(3) 23_545 22 ?
Li7 Li5 P2 64.0(5) . 9 ?
Li6B Li5 P2 85.1(5) 15 9 ?
Li6B Li5 P2 160.8(6) 22 9 ?
Li6A Li5 P2 60.3(2) 9 9 ?
P2 Li5 P2 109.6(4) . 9 ?
P1 Li5 P2 110.79(18) 15 9 ?
Li6B Li5 P2 59.5(5) . 9 ?
Li6A Li5 P2 58.8(3) 23_545 9 ?
P2 Li5 P2 105.0(2) 22 9 ?
Li7 Li5 Li4 67.6(6) . 22 ?
Li6B Li5 Li4 118.4(5) 15 22 ?
Li6B Li5 Li4 64.3(5) 22 22 ?
Li6A Li5 Li4 145.6(4) 9 22 ?
P2 Li5 Li4 59.0(2) . 22 ?
P1 Li5 Li4 56.47(15) 15 22 ?
Li6B Li5 Li4 119.5(6) . 22 ?
Li6A Li5 Li4 144.0(4) 23_545 22 ?
P2 Li5 Li4 124.5(3) 22 22 ?
P2 Li5 Li4 130.4(3) 9 22 ?
Li7 Li5 Li4 65.9(6) . 14 ?
Li6B Li5 Li4 62.7(4) 15 14 ?
Li6B Li5 Li4 116.7(5) 22 14 ?
Li6A Li5 Li4 63.2(3) 9 14 ?
P2 Li5 Li4 132.8(4) . 14 ?
P1 Li5 Li4 55.14(11) 15 14 ?
Li6B Li5 Li4 114.2(5) . 14 ?
Li6A Li5 Li4 111.7(3) 23_545 14 ?
P2 Li5 Li4 123.5(3) 22 14 ?
P2 Li5 Li4 55.66(17) 9 14 ?
Li4 Li5 Li4 94.9(3) 22 14 ?
Li6B Li6A Li2 146.1(11) 23 . ?
Li6B Li6A Li1 125.5(11) 23 . ?
Li2 Li6A Li1 88.3(4) . . ?
Li6B Li6A Li5 72.6(11) 23 5 ?
Li2 Li6A Li5 92.0(5) . 5 ?
Li1 Li6A Li5 121.0(4) . 5 ?
Li6B Li6A P2 122.0(11) 23 4_565 ?
Li2 Li6A P2 69.8(3) . 4_565 ?
Li1 Li6A P2 61.6(2) . 4_565 ?
Li5 Li6A P2 161.8(5) 5 4_565 ?
Li6B Li6A Li5 74.7(10) 23 23 ?
Li2 Li6A Li5 88.3(4) . 23 ?
Li1 Li6A Li5 119.0(5) . 23 ?
Li5 Li6A Li5 119.9(4) 5 23 ?
P2 Li6A Li5 60.3(3) 4_565 23 ?
Li6B Li6A P2 77.2(10) 23 18 ?
Li2 Li6A P2 69.0(3) . 18 ?
Li1 Li6A P2 157.3(4) . 18 ?
Li5 Li6A P2 61.3(3) 5 18 ?
P2 Li6A P2 108.8(3) 4_565 18 ?
Li5 Li6A P2 63.1(3) 23 18 ?
Li6B Li6A P2 125.6(11) 23 . ?
Li2 Li6A P2 68.7(3) . . ?
Li1 Li6A P2 61.0(2) . . ?
Li5 Li6A P2 64.5(3) 5 . ?
P2 Li6A P2 107.9(3) 4_565 . ?
Li5 Li6A P2 156.9(5) 23 . ?
P2 Li6A P2 107.6(4) 18 . ?
Li6B Li6A Li4 75.6(9) 23 22 ?
Li2 Li6A Li4 126.3(4) . 22 ?
Li1 Li6A Li4 66.8(2) . 22 ?
Li5 Li6A Li4 66.2(3) 5 22 ?
P2 Li6A Li4 125.3(4) 4_565 22 ?
Li5 Li6A Li4 145.4(4) 23 22 ?
P2 Li6A Li4 125.9(4) 18 22 ?
P2 Li6A Li4 57.56(19) . 22 ?
Li6B Li6A Li6A 178.1(13) 23 4_565 ?
Li2 Li6A Li6A 35.3(3) . 4_565 ?
Li1 Li6A Li6A 53.0(2) . 4_565 ?
Li5 Li6A Li6A 109.0(5) 5 4_565 ?
P2 Li6A Li6A 56.6(3) 4_565 4_565 ?
Li5 Li6A Li6A 104.8(5) 23 4_565 ?
P2 Li6A Li6A 104.3(2) 18 4_565 ?
P2 Li6A Li6A 55.2(3) . 4_565 ?
Li4 Li6A Li6A 104.2(4) 22 4_565 ?
Li6B Li6A Li3 21.4(9) 23 16 ?
Li2 Li6A Li3 124.7(5) . 16 ?
Li1 Li6A Li3 146.8(5) . 16 ?
Li5 Li6A Li3 66.1(5) 5 16 ?
P2 Li6A Li3 123.0(5) 4_565 16 ?
Li5 Li6A Li3 65.2(6) 23 16 ?
P2 Li6A Li3 55.9(3) 18 16 ?
P2 Li6A Li3 129.1(5) . 16 ?
Li4 Li6A Li3 91.7(5) 22 16 ?
Li6A Li6A Li3 159.9(3) 4_565 16 ?
Li6B Li6A Li6A 121.8(13) 23 19_554 ?
Li2 Li6A Li6A 35.25(15) . 19_554 ?
Li1 Li6A Li6A 105.4(3) . 19_554 ?
Li5 Li6A Li6A 56.8(4) 5 19_554 ?
P2 Li6A Li6A 105.1(3) 4_565 19_554 ?
Li5 Li6A Li6A 105.7(4) 23 19_554 ?
P2 Li6A Li6A 55.3(4) 18 19_554 ?
P2 Li6A Li6A 56.0(2) . 19_554 ?
Li4 Li6A Li6A 104.8(4) 22 19_554 ?
Li6A Li6A Li6A 60.02(18) 4_565 19_554 ?
Li3 Li6A Li6A 104.5(5) 16 19_554 ?
Li6A Li6B Li3 144.4(15) 23_545 . ?
Li6A Li6B Li5 78.3(13) 23_545 16_545 ?
Li3 Li6B Li5 87.4(8) . 16_545 ?
Li6A Li6B Li5 128.3(12) 23_545 24_554 ?
Li3 Li6B Li5 87.2(9) . 24_554 ?
Li5 Li6B Li5 116.9(7) 16_545 24_554 ?
Li6A Li6B Li5 77.7(9) 23_545 . ?
Li3 Li6B Li5 83.8(10) . . ?
Li5 Li6B Li5 123.9(8) 16_545 . ?
Li5 Li6B Li5 117.8(8) 24_554 . ?
Li6A Li6B P2 75.7(11) 23_545 9 ?
Li3 Li6B P2 68.8(6) . 9 ?
Li5 Li6B P2 61.8(5) 16_545 9 ?
Li5 Li6B P2 156.0(8) 24_554 9 ?
Li5 Li6B P2 63.3(4) . 9 ?
Li6A Li6B P2 122.4(12) 23_545 . ?
Li3 Li6B P2 68.8(7) . . ?
Li5 Li6B P2 156.2(8) 16_545 . ?
Li5 Li6B P2 61.7(5) 24_554 . ?
Li5 Li6B P2 57.7(4) . . ?
P2 Li6B P2 108.9(6) 9 . ?
Li6A Li6B P1 126.5(13) 23_545 . ?
Li3 Li6B P1 69.2(8) . . ?
Li5 Li6B P1 59.8(4) 16_545 . ?
Li5 Li6B P1 59.7(4) 24_554 . ?
Li5 Li6B P1 152.9(8) . . ?
P2 Li6B P1 107.4(6) 9 . ?
P2 Li6B P1 107.3(7) . . ?
Li6A Li6B Li4 79.4(10) 23_545 . ?
Li3 Li6B Li4 124.8(9) . . ?
Li5 Li6B Li4 67.7(5) 16_545 . ?
Li5 Li6B Li4 65.0(5) 24_554 . ?
Li5 Li6B Li4 151.0(7) . . ?
P2 Li6B Li4 127.0(8) 9 . ?
P2 Li6B Li4 124.0(8) . . ?
P1 Li6B Li4 55.6(4) . . ?
Li6A Li6B Li2 20.2(7) 23_545 9 ?
Li3 Li6B Li2 124.3(9) . 9 ?
Li5 Li6B Li2 71.0(6) 16_545 9 ?
Li5 Li6B Li2 148.4(8) 24_554 9 ?
Li5 Li6B Li2 69.2(5) . 9 ?
P2 Li6B Li2 55.6(4) 9 9 ?
P2 Li6B Li2 123.8(6) . 9 ?
P1 Li6B Li2 128.7(8) . 9 ?
Li4 Li6B Li2 94.0(6) . 9 ?
Li6A Li6B Ga2 78.6(10) 23_545 . ?
Li3 Li6B Ga2 120.6(10) . . ?
Li5 Li6B Ga2 151.9(8) 16_545 . ?
Li5 Li6B Ga2 67.3(5) 24_554 . ?
Li5 Li6B Ga2 65.7(4) . . ?
P2 Li6B Ga2 126.5(6) 9 . ?
P2 Li6B Ga2 51.8(3) . . ?
P1 Li6B Ga2 125.6(7) . . ?
Li4 Li6B Ga2 92.4(5) . . ?
Li2 Li6B Ga2 91.8(4) 9 . ?
Li6A Li6B Li6B 121.3(17) 23_545 9 ?
Li3 Li6B Li6B 35.4(4) . 9 ?
Li5 Li6B Li6B 52.0(7) 16_545 9 ?
Li5 Li6B Li6B 103.5(7) 24_554 9 ?
Li5 Li6B Li6B 103.3(4) . 9 ?
P2 Li6B Li6B 55.4(6) 9 9 ?
P2 Li6B Li6B 104.2(6) . 9 ?
P1 Li6B Li6B 55.7(3) . 9 ?
Li4 Li6B Li6B 103.7(4) . 9 ?
Li2 Li6B Li6B 104.4(10) 9 9 ?
Ga2 Li6B Li6B 156.1(9) . 9 ?
Li3 Li7 Li5 88.6(11) . 9 ?
Li3 Li7 Li5 88.6(11) . 5 ?
Li5 Li7 Li5 119.94(9) 9 5 ?
Li3 Li7 Li5 88.6(11) . . ?
Li5 Li7 Li5 119.94(9) 9 . ?
Li5 Li7 Li5 119.94(9) 5 . ?
Li3 Li7 P2 66.1(8) . 5 ?
Li5 Li7 P2 65.1(3) 9 5 ?
Li5 Li7 P2 59.2(3) 5 5 ?
Li5 Li7 P2 154.6(18) . 5 ?
Li3 Li7 P2 66.1(8) . 9 ?
Li5 Li7 P2 59.2(3) 9 9 ?
Li5 Li7 P2 154.6(18) 5 9 ?
Li5 Li7 P2 65.1(3) . 9 ?
P2 Li7 P2 104.8(9) 5 9 ?
Li3 Li7 P2 66.1(8) . . ?
Li5 Li7 P2 154.6(18) 9 . ?
Li5 Li7 P2 65.1(3) 5 . ?
Li5 Li7 P2 59.2(3) . . ?
P2 Li7 P2 104.8(9) 5 . ?
P2 Li7 P2 104.8(9) 9 . ?
Li3 Li7 Li4 122.4(7) . 14 ?
Li5 Li7 Li4 64.5(4) 9 14 ?
Li5 Li7 Li4 149.0(17) 5 14 ?
Li5 Li7 Li4 67.1(4) . 14 ?
P2 Li7 Li4 128.5(2) 5 14 ?
P2 Li7 Li4 56.23(17) 9 14 ?
P2 Li7 Li4 125.6(2) . 14 ?
Li3 Li7 Li4 122.4(7) . 18 ?
Li5 Li7 Li4 67.1(4) 9 18 ?
Li5 Li7 Li4 64.5(4) 5 18 ?
Li5 Li7 Li4 149.0(17) . 18 ?
P2 Li7 Li4 56.23(17) 5 18 ?
P2 Li7 Li4 125.6(2) 9 18 ?
P2 Li7 Li4 128.5(2) . 18 ?
Li4 Li7 Li4 94.0(10) 14 18 ?
Li3 Li7 Li4 122.4(7) . 22 ?
Li5 Li7 Li4 149.0(17) 9 22 ?
Li5 Li7 Li4 67.1(4) 5 22 ?
Li5 Li7 Li4 64.5(4) . 22 ?
P2 Li7 Li4 125.6(2) 5 22 ?
P2 Li7 Li4 128.5(2) 9 22 ?
P2 Li7 Li4 56.23(17) . 22 ?
Li4 Li7 Li4 94.0(10) 14 22 ?
Li4 Li7 Li4 94.0(10) 18 22 ?
Li3 Li7 Li6B 34.1(5) . 9 ?
Li5 Li7 Li6B 54.6(7) 9 9 ?
Li5 Li7 Li6B 103.4(11) 5 9 ?
Li5 Li7 Li6B 106.8(12) . 9 ?
P2 Li7 Li6B 53.7(7) 5 9 ?
P2 Li7 Li6B 53.8(7) 9 9 ?
P2 Li7 Li6B 100.3(13) . 9 ?
Li4 Li7 Li6B 102.6(5) 14 9 ?
Li4 Li7 Li6B 101.2(5) 18 9 ?
Li4 Li7 Li6B 156.5(12) 22 9 ?
Li3 Li7 Li6B 34.1(5) . 5 ?
Li5 Li7 Li6B 106.8(12) 9 5 ?
Li5 Li7 Li6B 54.6(7) 5 5 ?
Li5 Li7 Li6B 103.4(11) . 5 ?
P2 Li7 Li6B 53.8(7) 5 5 ?
P2 Li7 Li6B 100.3(13) 9 5 ?
P2 Li7 Li6B 53.7(7) . 5 ?
Li4 Li7 Li6B 156.5(12) 14 5 ?
Li4 Li7 Li6B 102.6(5) 18 5 ?
Li4 Li7 Li6B 101.2(5) 22 5 ?
Li6B Li7 Li6B 58.1(9) 9 5 ?

loop_
_geom_bond_atom_site_label_1
_geom_bond_atom_site_label_2
_geom_bond_distance
_geom_bond_site_symmetry_2
_geom_bond_publ_flag
Ga1 P1 2.4431(13) 4 ?
Ga1 P1 2.4431(13) 3 ?
Ga1 P1 2.4431(13) 2 ?
Ga1 P1 2.4432(13) . ?
Ga1 Li4 3.006(7) 10 ?
Ga1 Li4 3.006(7) . ?
Ga1 Li4 3.006(7) 2 ?
Ga1 Li4 3.006(7) 5 ?
Ga1 Li4 3.006(7) 6 ?
Ga1 Li4 3.006(7) 9 ?
Ga2 P2 2.4610(5) 24_554 ?
Ga2 P2 2.4610(5) 22 ?
Ga2 P2 2.4610(5) 3_655 ?
Ga2 P2 2.4611(5) . ?
Ga2 Li6B 2.962(18) 22 ?
Ga2 Li6B 2.962(18) 24_554 ?
Ga2 Li6B 2.962(18) 3_655 ?
Ga2 Li6B 2.962(18) . ?
Ga2 Li1 2.97010(15) . ?
Ga2 Li1 2.97010(15) 21_544 ?
Ga2 Li6A 2.974(10) 2_665 ?
Ga2 Li6A 2.974(10) 21_544 ?
P1 Li5 2.533(7) 20_455 ?
P1 Li5 2.533(7) 24_554 ?
P1 Li5 2.533(7) 16_545 ?
P1 Li4 2.555(5) . ?
P1 Li4 2.555(5) 9 ?
P1 Li4 2.555(5) 5 ?
P1 Li3 2.63(2) . ?
P1 Li6B 2.650(15) . ?
P1 Li6B 2.650(15) 5 ?
P1 Li6B 2.650(15) 9 ?
P2 Li5 2.506(7) . ?
P2 Li1 2.5663(5) . ?
P2 Li6A 2.580(10) 4_565 ?
P2 Li2 2.5824(5) . ?
P2 Li5 2.598(9) 24_554 ?
P2 Li3 2.605(7) . ?
P2 Li6A 2.612(10) 19_554 ?
P2 Li6A 2.622(10) . ?
P2 Li6B 2.63(2) 5 ?
P2 Li6B 2.63(2) . ?
P2 Li4 2.648(4) 22 ?
Li1 Li6A 2.425(9) . ?
Li1 Li6A 2.425(9) 4_565 ?
Li1 Li6A 2.425(9) 2_665 ?
Li1 Li6A 2.425(9) 3_655 ?
Li1 P2 2.5663(5) 2_665 ?
Li1 P2 2.5663(5) 3_655 ?
Li1 P2 2.5663(5) 4_565 ?
Li1 Li4 2.934(7) 22 ?
Li1 Li4 2.934(7) 21_554 ?
Li1 Ga2 2.97010(16) 2_665 ?
Li1 Li2 2.97010(16) 2_665 ?
Li2 Li6A 1.787(10) . ?
Li2 Li6A 1.787(10) 19_554 ?
Li2 Li6A 1.787(10) 4_565 ?
Li2 Li6A 1.787(10) 18 ?
Li2 P2 2.5824(5) 19_554 ?
Li2 P2 2.5824(5) 4_565 ?
Li2 P2 2.5824(5) 18 ?
Li2 Li6B 2.89(2) 23 ?
Li2 Li6B 2.89(2) 24_554 ?
Li2 Li6B 2.89(2) 5 ?
Li2 Li6B 2.89(2) 6_565 ?
Li3 Li6B 1.830(19) 9 ?
Li3 Li6B 1.830(19) 5 ?
Li3 Li6B 1.831(19) . ?
Li3 Li7 1.92(4) . ?
Li3 P2 2.605(7) 9 ?
Li3 P2 2.605(7) 5 ?
Li3 Li6A 2.918(10) 19_554 ?
Li3 Li6A 2.918(10) 15_455 ?
Li3 Li6A 2.918(10) 23_545 ?
Li3 Li5 2.96(2) 20_455 ?
Li4 P1 2.555(5) 4 ?
Li4 P2 2.648(4) 24_554 ?
Li4 P2 2.648(4) 23_545 ?
Li4 Li6B 2.819(18) . ?
Li4 Li6B 2.819(18) 4 ?
Li4 Li5 2.837(7) 23_545 ?
Li4 Li5 2.837(7) 24_554 ?
Li4 Li6A 2.861(11) 23_545 ?
Li4 Li6A 2.861(11) 24_554 ?
Li4 Li7 2.91(2) 16_545 ?
Li4 Li7 2.91(2) 14_554 ?
Li5 Li7 2.329(10) . ?
Li5 Li6B 2.41(2) 15 ?
Li5 Li6B 2.42(2) 22 ?
Li5 Li6A 2.478(12) 9 ?
Li5 P1 2.533(7) 15 ?
Li5 Li6B 2.561(19) . ?
Li5 Li6A 2.594(12) 23_545 ?
Li5 P2 2.598(9) 22 ?
Li5 P2 2.725(8) 9 ?
Li5 Li4 2.837(7) 22 ?
Li5 Li4 2.933(5) 14 ?
Li6A Li6B 1.23(2) 23 ?
Li6A Li5 2.478(12) 5 ?
Li6A P2 2.580(10) 4_565 ?
Li6A Li5 2.594(12) 23 ?
Li6A P2 2.613(10) 18 ?
Li6A Li4 2.861(11) 22 ?
Li6A Li6A 2.917(19) 4_565 ?
Li6A Li3 2.918(10) 16 ?
Li6A Li6A 2.919(18) 19_554 ?
Li6B Li6A 1.23(2) 23_545 ?
Li6B Li5 2.41(2) 16_545 ?
Li6B Li5 2.42(2) 24_554 ?
Li6B P2 2.63(2) 9 ?
Li6B Li2 2.89(2) 9 ?
Li6B Li6B 2.98(3) 9 ?
Li7 Li5 2.329(10) 9 ?
Li7 Li5 2.329(10) 5 ?
Li7 P2 2.700(17) 5 ?
Li7 P2 2.700(17) 9 ?
Li7 Li4 2.91(2) 14 ?
Li7 Li4 2.91(2) 18 ?
Li7 Li4 2.91(2) 22 ?
Li7 Li6B 3.07(4) 9 ?
Li7 Li6B 3.07(4) 5 ?
